data_4020899
loop_
_publ_author_name
'Fr\'ed\'eric Dumur'
'Nicolas Gautier'
'Nuria Gallego-Planas'
'Y\"ucel \,Sahin'
'Eric Levillain'
'Nicolas Mercier'
'Pi\'etrick Hudhomme'
'Matteo Masino'
'Alberto Girlando'
'Vega Lloveras'
'Jos\'e Vidal-Gancedo'
'Jaume Veciana'
'Concepci\'o Rovira'

_publ_section_title
;
 Novel Fused D-A Dyad and A-D-A Triad Incorporating
 Tetrathiafulvalene and p-Benzoquinone
;
_journal_name_full 'Journal of Organic Chemistry'
_journal_page_first 2164
_journal_page_last 2177
_journal_paper_doi 10.1021/jo035689f
_journal_volume 69
_journal_year 2004
_chemical_formula_moiety 'C15 H16 Cl2 O4 S4'
_chemical_formula_sum 'C15 H6 Cl2 O4 S4'
_chemical_formula_weight 449.34
_space_group_IT_number 14
_symmetry_cell_setting monoclinic
_symmetry_space_group_name_Hall '-P 2ybc'
_symmetry_space_group_name_H-M 'P 1 21/c 1'
_cell_angle_alpha 90
_cell_angle_beta 98.19(2)
_cell_angle_gamma 90
_cell_formula_units_Z 2
_cell_length_a 5.8290(10)
_cell_length_b 10.355(2)
_cell_length_c 14.429(3)
_cell_measurement_temperature 293(2)
_cell_volume 862.0(3)
_exptl_crystal_density_diffrn 1.731
_cod_original_sg_symbol_H-M 'P 21/c'
_cod_database_code 4020899

loop_
_symmetry_equiv_pos_as_xyz
'x, y, z'
'-x, y+1/2, -z+1/2'
'-x, -y, -z'
'x, -y-1/2, z-1/2'

loop_
_atom_site_label
_atom_site_type_symbol
_atom_site_fract_x
_atom_site_fract_y
_atom_site_fract_z
_atom_site_U_iso_or_equiv
_atom_site_adp_type
_atom_site_occupancy
_atom_site_calc_flag
_atom_site_refinement_flags
_atom_site_disorder_group
_atom_site_disorder_assembly
Cl1 Cl 0.4540(9) -0.4485(4) 0.4230(3) 0.1066(13) Uani 0.5 d P . .
Cl2 Cl 0.1110(7) -0.4846(6) 0.4926(4) 0.143(2) Uani 0.5 d P . .
C8 C 0.396(3) -0.505(2) 0.5121(18) 0.121(7) Uani 0.5 d P . .
S1 S 0.74073(19) 0.14605(11) 0.44663(8) 0.0390(3) Uani 1 d . . .
S2 S 0.7753(2) -0.13852(10) 0.41393(8) 0.0395(3) Uani 1 d . . .
C7 C 0.3489(8) -0.1271(5) 0.2972(3) 0.0469(13) Uani 1 d . . .
C4 C 0.3140(8) 0.1451(5) 0.3323(3) 0.0446(11) Uani 1 d . . .
C2 C 0.5345(8) -0.0566(4) 0.3579(3) 0.0386(11) Uani 1 d . . .
O1 O 0.2944(6) 0.2597(4) 0.3507(3) 0.0585(10) Uani 1 d . . .
O2 O 0.3599(6) -0.2453(4) 0.2904(3) 0.0639(11) Uani 1 d . . .
C3 C 0.5180(8) 0.0716(4) 0.3725(3) 0.0341(10) Uani 1 d . . .
C1 C 0.8990(7) 0.0019(4) 0.4713(3) 0.0344(10) Uani 1 d . . .
C6 C 0.1536(9) -0.0502(6) 0.2525(3) 0.0516(14) Uani 1 d . . .
H6 H 0.050(7) -0.086(2) 0.216(2) 0.062 Uiso 1 calc R . .
C5 C 0.1376(9) 0.0770(5) 0.2682(3) 0.0528(15) Uani 1 d . . .
H5 H 0.024(8) 0.118(3) 0.2406(18) 0.063 Uiso 1 calc R . .

loop_
_atom_site_aniso_label
_atom_site_aniso_U_11
_atom_site_aniso_U_22
_atom_site_aniso_U_33
_atom_site_aniso_U_23
_atom_site_aniso_U_13
_atom_site_aniso_U_12
Cl1 0.124(4) 0.067(2) 0.125(3) -0.003(2) 0.006(3) -0.018(2)
Cl2 0.121(4) 0.152(4) 0.137(3) -0.077(3) -0.050(4) 0.052(4)
C8 0.083(12) 0.127(14) 0.141(15) -0.041(12) -0.023(15) 0.027(13)
S1 0.0328(7) 0.0317(6) 0.0492(7) -0.0014(6) -0.0055(5) 0.0034(6)
S2 0.0337(7) 0.0331(6) 0.0490(7) -0.0054(6) -0.0031(5) 0.0006(6)
C7 0.036(3) 0.063(4) 0.041(3) -0.010(2) 0.004(2) -0.009(3)
C4 0.038(3) 0.052(3) 0.044(3) 0.006(2) 0.005(2) 0.004(3)
C2 0.032(3) 0.044(3) 0.039(2) -0.003(2) 0.004(2) -0.006(2)
O1 0.046(2) 0.055(2) 0.069(2) -0.0002(18) -0.0085(18) 0.0149(18)
O2 0.052(3) 0.050(2) 0.088(3) -0.0289(19) 0.001(2) -0.0058(18)
C3 0.028(3) 0.039(3) 0.035(2) 0.003(2) 0.004(2) 0.000(2)
C1 0.033(2) 0.035(2) 0.034(3) -0.0018(19) 0.0029(19) -0.003(2)
C6 0.033(3) 0.074(4) 0.043(3) 0.002(3) -0.012(2) -0.012(3)
C5 0.037(3) 0.066(4) 0.051(3) 0.007(3) -0.006(3) 0.004(3)

loop_
_geom_bond_atom_site_label_1
_geom_bond_atom_site_label_2
_geom_bond_distance
_geom_bond_site_symmetry_2
_geom_bond_publ_flag
Cl1 C8 1.28(2) 3_646 ?
Cl1 C8 1.50(3) . ?
Cl1 Cl2 2.392(7) . ?
Cl1 Cl1 2.455(9) 3_646 ?
Cl2 Cl2 1.378(11) 3_546 ?
Cl2 C8 1.657(15) . ?
C8 Cl1 1.28(2) 3_646 ?
C8 C8 1.32(4) 3_646 ?
S1 C3 1.741(5) . ?
S1 C1 1.764(4) . ?
S2 C2 1.738(5) . ?
S2 C1 1.775(4) . ?
C7 O2 1.230(6) . ?
C7 C6 1.462(7) . ?
C7 C2 1.483(6) . ?
C4 O1 1.225(6) . ?
C4 C3 1.460(6) . ?
C4 C5 1.462(7) . ?
C2 C3 1.349(6) . ?
C1 C1 1.340(9) 3_756 ?
C6 C5 1.342(7) . ?
